data_2100928
loop_
_publ_author_name
'Clark, G. R.'
'Robinson, K.'
'Denny, W. A.'
'Lee, H. H.'

_publ_section_title
;
 Structures of quinone imine metabolites related to the anti-cancer
 drug amsacrine
;
_journal_issue 2
_journal_name_full 'Acta Crystallographica Section B'
_journal_page_first 342
_journal_page_last 347
_journal_paper_doi 10.1107/S0108768192009169
_journal_volume 49
_journal_year 1993
_chemical_formula_sum 'C20 H14 N2 O2'
_chemical_formula_weight 314.3
_symmetry_cell_setting monoclinic
_symmetry_space_group_name_Hall '-P 2ybc'
_symmetry_space_group_name_H-M 'P 1 21/c 1'
_cell_angle_alpha 90
_cell_angle_beta 117.26(4)
_cell_angle_gamma 90
_cell_formula_units_Z 4
_cell_length_a 13.451(8)
_cell_length_b 7.007(4)
_cell_length_c 17.864(12)
_cell_volume 1496.7(17)
_diffrn_radiation_type Mo
_diffrn_radiation_wavelength 0.71069
_exptl_absorpt_coefficient_mu 0.099
_exptl_crystal_density_diffrn 1.395
_exptl_crystal_density_meas 1.360(10)
_exptl_crystal_F_000 656
_cod_data_source_file hu0417.cif
_cod_data_source_block hu0417a
_cod_original_cell_volume 1492(2)
_cod_database_code 2100928

loop_
_atom_site_label
_atom_site_fract_x
_atom_site_fract_y
_atom_site_fract_z
N(9') .7483(2) .2063(4) .58690(18)
N(10) 1.0326(2) .1346(4) .82376(17)
O(1'') .5638(2) -.2573(4) .31902(17)
O(3'') .56654(19) .3208(4) .45707(16)
C(1) .9739(3) .1536(5) .5993(2)
C(1A) .9511(3) .1520(5) .6689(2)
C(1') .6012(3) -.1554(6) .3820(2)
C(2) 1.0813(3) .1437(5) .6100(3)
C(2') .5576(3) .0342(5) .3816(2)
C(3) 1.1719(3) .1309(5) .6917(2)
C(3') .6023(3) .1463(5) .4492(2)
C(3'') .4617(3) .3838(7) .3887(3)
C(4) 1.1542(3) .1278(5) .7602(2)
C(4A) 1.0435(3) .1388(5) .7522(2)
C(4') .7026(3) .0832(5) .5269(2)
C(5) .9141(3) .1324(5) .8900(2)
C(5A) .9280(3) .1401(5) .8155(2)
C(5') .7408(3) -.1127(5) .5292(2)
C(6) .8104(3) .1363(5) .8856(3)
C(6') .6929(3) -.2259(6) .4621(2)
C(7) .7141(3) .1515(5) .8070(3)
C(8) .7227(3) .1616(5) .7347(2)
C(8A) .8301(3) .1563(5) .7364(2)
C(9) .8434(3) .1635(5) .6632(2)
H(1) .917(3) .156(5) .545(2)
H(2) 1.094(3) .136(5) .559(2)
H(2') .495(3) .070(5) .327(2)
H(3) 1.243(3) .125(5) .698(2)
H(4) 1.215(3) .116(5) .819(2)
H(5) .984(3) .123(6) .942(3)
H(5') .801(3) -.154(5) .578(2)
H(6) .805(3) .121(6) .941(3)
H(6') .722(3) -.360(4) .4650(19)
H(7) .643(3) .154(5) .804(2)
H(8) .662(3) .174(5) .680(2)
H(3") .468(3) .412(6) .336(3)
H(3") .404(4) .281(6) .378(3)
H(3") .441(3) .504(5) .409(2)

loop_
_geom_angle_atom_site_label_1
_geom_angle_atom_site_label_2
_geom_angle_atom_site_label_3
_geom_angle
C(9) N(9') C(4') 122.4(3)
C(5A) N(10) C(4A) 117.2(3)
C(3'') O(3'') C(3') 116.5(3)
C(2) C(1) C(1A) 121.2(4)
C(4A) C(1A) C(1) 118.5(3)
C(9) C(1A) C(1) 124.6(3)
C(9) C(1A) C(4A) 116.9(3)
C(2') C(1') O(1'') 122.2(4)
C(6') C(1') O(1'') 120.0(4)
C(6') C(1') C(2') 117.8(4)
C(3) C(2) C(1) 120.3(4)
C(3') C(2') C(1') 121.5(4)
C(4) C(3) C(2) 120.7(4)
C(2') C(3') O(3'') 126.7(4)
C(4') C(3') O(3'') 112.7(3)
C(4') C(3') C(2') 120.6(4)
C(4A) C(4) C(3) 121.1(4)
C(1A) C(4A) N(10) 124.2(3)
C(4) C(4A) N(10) 117.6(3)
C(4) C(4A) C(1A) 118.3(3)
C(3') C(4') N(9') 117.2(3)
C(5') C(4') N(9') 125.3(3)
C(5') C(4') C(3') 117.5(3)
C(6) C(5) C(5A) 120.9(4)
C(5) C(5A) N(10) 118.3(3)
C(8A) C(5A) N(10) 123.7(3)
C(8A) C(5A) C(5) 118.0(3)
C(6') C(5') C(4') 121.1(4)
C(7) C(6) C(5) 120.6(4)
C(5') C(6') C(1') 121.0(4)
C(8) C(7) C(6) 120.9(4)
C(8A) C(8) C(7) 120.4(4)
C(8) C(8A) C(5A) 119.2(3)
C(9) C(8A) C(5A) 118.2(3)
C(9) C(8A) C(8) 122.6(3)
C(1A) C(9) N(9') 122.0(3)
C(8A) C(9) N(9') 117.6(3)
C(8A) C(9) C(1A) 119.9(3)

loop_
_geom_bond_atom_site_label_1
_geom_bond_atom_site_label_2
_geom_bond_distance
C(4') N(9') 1.291(5)
C(9) N(9') 1.410(5)
C(4A) N(10) 1.353(5)
C(5A) N(10) 1.346(5)
C(1') O(1'') 1.229(5)
C(3') O(3'') 1.344(5)
C(3'') O(3'') 1.448(5)
C(1A) C(1) 1.410(5)
C(2) C(1) 1.369(6)
C(4A) C(1A) 1.439(5)
C(9) C(1A) 1.407(5)
C(2') C(1') 1.450(6)
C(6') C(1') 1.482(6)
C(3) C(2) 1.412(6)
C(3') C(2') 1.332(5)
C(4) C(3) 1.349(6)
C(4') C(3') 1.493(5)
C(4A) C(4) 1.431(5)
C(5') C(4') 1.460(5)
C(5A) C(5) 1.428(5)
C(6) C(5) 1.360(6)
C(8A) C(5A) 1.428(5)
C(6') C(5') 1.332(6)
C(7) C(6) 1.412(6)
C(8) C(7) 1.349(6)
C(8A) C(8) 1.432(5)
C(9) C(8A) 1.399(5)
